data_4123905
loop_
_publ_author_name
'Lilio, Alyssia M.'
'Reineke, Mark H.'
'Moore, Curtis E.'
'Rheingold, Arnold L.'
'Takase, Michael K.'
'Kubiak, Clifford P.'

_publ_section_title
;
 Incorporation of Pendant Bases into Rh(diphosphine)2 Complexes:
 Synthesis, Thermodynamic Studies, And Catalytic CO2 Hydrogenation
 Activity of [Rh(P2N2)2](+) Complexes.
;
_journal_issue 25
_journal_name_full 'Journal of the American Chemical Society'
_journal_page_first 8251
_journal_page_last 8260
_journal_paper_doi 10.1021/jacs.5b04291
_journal_volume 137
_journal_year 2015
_chemical_formula_moiety 'C56 H56 N4 P4 Rh, F6 P, 0.5(C2 H3 N)'
_chemical_formula_sum 'C57 H57.5 F6 N4.5 P5 Rh'
_chemical_formula_weight 1177.33
_space_group_crystal_system monoclinic
_space_group_IT_number 14
_space_group_name_Hall '-P 2yn'
_space_group_name_H-M_alt 'P 1 21/n 1'
_symmetry_space_group_name_Hall '-P 2yn'
_symmetry_space_group_name_H-M 'P 1 21/n 1'
_atom_sites_solution_hydrogens geom
_atom_sites_solution_primary direct
_atom_sites_solution_secondary difmap
_audit_creation_date 2015-04-22
_audit_creation_method
;
Olex2 1.2-beta
(compiled 2015.01.26 svn.r3150 for OlexSys, GUI svn.r4998)
;
_cell_angle_alpha 90
_cell_angle_beta 98.3280(10)
_cell_angle_gamma 90
_cell_formula_units_Z 4
_cell_length_a 16.0883(4)
_cell_length_b 17.7264(5)
_cell_length_c 18.4436(5)
_cell_measurement_reflns_used 9180
_cell_measurement_temperature 100
_cell_measurement_theta_max 69.933
_cell_measurement_theta_min 3.409
_cell_volume 5204.4(2)
_computing_cell_refinement 'SAINT v7.68A (Bruker, 2009)'
_computing_data_collection 'APEX2 v2014.11-0 (Bruker, 2014)'
_computing_data_reduction 'SAINT v7.68A (Bruker, 2009)'
_computing_molecular_graphics 'Olex2 (Dolomanov et al., 2009)'
_computing_publication_material 'Olex2 (Dolomanov et al., 2009)'
_computing_structure_refinement 'XL (Sheldrick, 2008)'
_computing_structure_solution 'ShelXS (Sheldrick, 2008)'
_diffrn_ambient_temperature 100.0
_diffrn_detector 'Bruker SMART 6000 CCD'
_diffrn_detector_area_resol_mean 5.6
_diffrn_detector_type 'CCD Area Detector'
_diffrn_measured_fraction_theta_full 0.956
_diffrn_measured_fraction_theta_max 0.926
_diffrn_measurement_device 'Fixed Chi Three-Circle Diffractometer'
_diffrn_measurement_device_type 'Bruker D8 SMART 6000'
_diffrn_measurement_method '\w and \f scans'
_diffrn_radiation_monochromator 'Multilayer Mirrors'
_diffrn_radiation_probe x-ray
_diffrn_radiation_type CuK\a
_diffrn_radiation_wavelength 1.54178
_diffrn_reflns_av_R_equivalents 0.0308
_diffrn_reflns_av_unetI/netI 0.0229
_diffrn_reflns_Laue_measured_fraction_full 0.956
_diffrn_reflns_Laue_measured_fraction_max 0.926
_diffrn_reflns_limit_h_max 18
_diffrn_reflns_limit_h_min -19
_diffrn_reflns_limit_k_max 19
_diffrn_reflns_limit_k_min -20
_diffrn_reflns_limit_l_max 19
_diffrn_reflns_limit_l_min -22
_diffrn_reflns_number 30889
_diffrn_reflns_point_group_measured_fraction_full 0.956
_diffrn_reflns_point_group_measured_fraction_max 0.926
_diffrn_reflns_theta_full 68.000
_diffrn_reflns_theta_max 70.637
_diffrn_reflns_theta_min 3.410
_diffrn_source 'Micro Focus Rotating Anode'
_diffrn_source_type 'Bruker FR-591'
_diffrn_standards_number 0
_exptl_absorpt_coefficient_mu 4.660
_exptl_absorpt_correction_T_max 0.7534
_exptl_absorpt_correction_T_min 0.4895
_exptl_absorpt_correction_type multi-scan
_exptl_absorpt_process_details
;
SADABS-2008/1 (Bruker,2008) was used for absorption correction.
wR2(int) was 0.1079 before and 0.0380 after correction.
The Ratio of minimum to maximum transmission is 0.6497.
The \l/2 correction factor is 0.0015.
;
_exptl_crystal_colour yellow
_exptl_crystal_colour_primary yellow
_exptl_crystal_density_diffrn 1.503
_exptl_crystal_description block
_exptl_crystal_F_000 2420
_exptl_crystal_size_max 0.05
_exptl_crystal_size_mid 0.05
_exptl_crystal_size_min 0.05
_refine_diff_density_max 0.989
_refine_diff_density_min -0.693
_refine_diff_density_rms 0.078
_refine_ls_extinction_method none
_refine_ls_goodness_of_fit_ref 1.035
_refine_ls_hydrogen_treatment constr
_refine_ls_matrix_type full
_refine_ls_number_parameters 674
_refine_ls_number_reflns 9249
_refine_ls_number_restraints 0
_refine_ls_restrained_S_all 1.035
_refine_ls_R_factor_all 0.0402
_refine_ls_R_factor_gt 0.0396
_refine_ls_shift/su_max 0.001
_refine_ls_shift/su_mean 0.000
_refine_ls_structure_factor_coef Fsqd
_refine_ls_weighting_details 'w=1/[\s^2^(Fo^2^)+(0.0569P)^2^+7.7481P] where P=(Fo^2^+2Fc^2^)/3'
_refine_ls_weighting_scheme calc
_refine_ls_wR_factor_gt 0.1031
_refine_ls_wR_factor_ref 0.1037
_reflns_Friedel_coverage 0.000
_reflns_number_gt 9075
_reflns_number_total 9249
_reflns_threshold_expression 'I > 2\s(I)'
_cod_data_source_file ja5b04291_si_006.cif
_cod_data_source_block alyssia27_0m
_cod_depositor_comments
;
The following automatic conversions were performed:

'_diffrn_radiation_probe' value 'X-ray' changed to 'x-ray' according
to
/usr/data/users/saulius/crontab/automatic-downloads/current/ACS/lib/dictionaries/cif_core.dic
dictionary named 'cif_core.dic' version 2.4.2 from 2011-04-26.

Automatic conversion script
Id: cif_fix_values 3271 2015-04-21 07:52:19Z andrius 
;
_cod_original_formula_sum 'C57 H57.50 F6 N4.50 P5 Rh'
_cod_database_code 4123905
_shelx_space_group_comment
;
The symmetry employed for this shelxl refinement is uniquely defined
by the following loop, which should always be used as a source of
symmetry information in preference to the above space-group names.
They are only intended as comments.
;
_shelx_estimated_absorpt_t_max 0.800
_shelx_estimated_absorpt_t_min 0.800
_olex2_refinement_description
;
1. Fixed Uiso
 At 1.2 times of:
  All C(H) groups, All C(H,H) groups
 At 1.5 times of:
  All C(H,H,H) groups
2. Others
 Fixed Sof: C1S(0.5) C2S(0.5) H2SA(0.5) H2SB(0.5) H2SC(0.5)
3.a Secondary CH2 refined with riding coordinates:
 C1(H1A,H1B), C2(H2A,H2B), C3(H3A,H3B), C4(H4A,H4B), C5(H5A,H5B), C6(H6A,H6B),
 C7(H7A,H7B), C8(H8A,H8B)
3.b Aromatic/amide H refined with riding coordinates:
 C10(H10), C11(H11), C12(H12), C13(H13), C14(H14), C16(H16), C17(H17),
 C18(H18), C19(H19), C20(H20), C22(H22), C23(H23), C24(H24), C25(H25), C26(H26),
  C28(H28), C29(H29), C30(H30), C31(H31), C32(H32), C34(H34), C35(H35),
 C36(H36), C37(H37), C38(H38), C40(H40), C41(H41), C42(H42), C43(H43), C44(H44),
  C46(H46), C47(H47), C48(H48), C49(H49), C50(H50), C52(H52), C53(H53),
 C54(H54), C55(H55), C56(H56)
3.c Idealised Me refined as rotating group:
 C2S(H2SA,H2SB,H2SC)
;
_shelx_shelxl_version_number 2014/7
_olex2_submission_special_instructions 'No special instructions were received'

loop_
_space_group_symop_operation_xyz
'x, y, z'
'-x+1/2, y+1/2, -z+1/2'
'-x, -y, -z'
'x-1/2, -y-1/2, z-1/2'

loop_
_atom_site_label
_atom_site_type_symbol
_atom_site_fract_x
_atom_site_fract_y
_atom_site_fract_z
_atom_site_U_iso_or_equiv
_atom_site_adp_type
_atom_site_occupancy
_atom_site_site_symmetry_order
_atom_site_calc_flag
_atom_site_refinement_flags_posn
_atom_site_refinement_flags_adp
_atom_site_refinement_flags_occupancy
Rh1 Rh 0.34810(2) 0.66248(2) 0.17296(2) 0.02381(8) Uani 1 1 d . . .
P1 P 0.29457(4) 0.55611(4) 0.21893(4) 0.02745(15) Uani 1 1 d . . .
P2 P 0.33527(4) 0.58964(4) 0.07097(4) 0.02431(14) Uani 1 1 d . . .
P3 P 0.39912(4) 0.72840(4) 0.27533(4) 0.02812(15) Uani 1 1 d . . .
P4 P 0.35825(4) 0.77697(4) 0.11962(4) 0.02705(15) Uani 1 1 d . . .
N1 N 0.19355(14) 0.50910(13) 0.09389(12) 0.0295(5) Uani 1 1 d . . .
N2 N 0.41558(14) 0.47249(13) 0.16152(14) 0.0325(5) Uani 1 1 d . . .
N3 N 0.27221(16) 0.83146(14) 0.23333(15) 0.0362(6) Uani 1 1 d . . .
N4 N 0.49115(16) 0.83484(13) 0.21025(15) 0.0368(6) Uani 1 1 d . . .
C1 C 0.18750(16) 0.54285(17) 0.16493(15) 0.0299(6) Uani 1 1 d . . .
H1A H 0.1535 0.5099 0.1925 0.036 Uiso 1 1 calc R . .
H1B H 0.1589 0.5923 0.1578 0.036 Uiso 1 1 calc R . .
C2 C 0.34436(18) 0.46362(16) 0.20079(17) 0.0334(6) Uani 1 1 d . . .
H2A H 0.3631 0.4380 0.2480 0.040 Uiso 1 1 calc R . .
H2B H 0.3019 0.4310 0.1718 0.040 Uiso 1 1 calc R . .
C3 C 0.22649(16) 0.55708(16) 0.03993(15) 0.0284(6) Uani 1 1 d . . .
H3A H 0.1895 0.6016 0.0297 0.034 Uiso 1 1 calc R . .
H3B H 0.2252 0.5286 -0.0064 0.034 Uiso 1 1 calc R . .
C4 C 0.39380(18) 0.49709(15) 0.08662(16) 0.0319(6) Uani 1 1 d . . .
H4A H 0.3591 0.4573 0.0595 0.038 Uiso 1 1 calc R . .
H4B H 0.4463 0.5011 0.0647 0.038 Uiso 1 1 calc R . .
C5 C 0.30346(18) 0.85342(16) 0.16628(18) 0.0353(6) Uani 1 1 d . . .
H5A H 0.3431 0.8959 0.1777 0.042 Uiso 1 1 calc R . .
H5B H 0.2556 0.8723 0.1312 0.042 Uiso 1 1 calc R . .
C6 C 0.33865(19) 0.81508(17) 0.29344(18) 0.0377(7) Uani 1 1 d . . .
H6A H 0.3137 0.8079 0.3390 0.045 Uiso 1 1 calc R . .
H6B H 0.3775 0.8586 0.3009 0.045 Uiso 1 1 calc R . .
C7 C 0.50272(17) 0.77205(17) 0.26145(17) 0.0344(6) Uani 1 1 d . . .
H7A H 0.5322 0.7901 0.3092 0.041 Uiso 1 1 calc R . .
H7B H 0.5384 0.7333 0.2426 0.041 Uiso 1 1 calc R . .
C8 C 0.46654(18) 0.81662(17) 0.13272(17) 0.0347(6) Uani 1 1 d . . .
H8A H 0.5061 0.7794 0.1169 0.042 Uiso 1 1 calc R . .
H8B H 0.4682 0.8627 0.1026 0.042 Uiso 1 1 calc R . .
C9 C 0.12571(16) 0.46105(15) 0.06375(14) 0.0265(5) Uani 1 1 d . . .
C10 C 0.04793(16) 0.46128(15) 0.08894(14) 0.0266(5) Uani 1 1 d . . .
H10 H 0.0377 0.4956 0.1262 0.032 Uiso 1 1 calc R . .
C11 C -0.01441(16) 0.41152(15) 0.05956(15) 0.0290(6) Uani 1 1 d . . .
H11 H -0.0667 0.4113 0.0777 0.035 Uiso 1 1 calc R . .
C12 C -0.00146(18) 0.36211(16) 0.00410(17) 0.0332(6) Uani 1 1 d . . .
H12 H -0.0447 0.3286 -0.0161 0.040 Uiso 1 1 calc R . .
C13 C 0.07540(18) 0.36217(17) -0.02160(17) 0.0347(6) Uani 1 1 d . . .
H13 H 0.0847 0.3287 -0.0599 0.042 Uiso 1 1 calc R . .
C14 C 0.13863(17) 0.41071(16) 0.00825(16) 0.0310(6) Uani 1 1 d . . .
H14 H 0.1914 0.4098 -0.0092 0.037 Uiso 1 1 calc R . .
C15 C 0.49393(18) 0.49140(16) 0.20252(17) 0.0334(6) Uani 1 1 d . . .
C16 C 0.52162(19) 0.45125(17) 0.26732(18) 0.0382(7) Uani 1 1 d . . .
H16 H 0.4855 0.4153 0.2848 0.046 Uiso 1 1 calc R . .
C17 C 0.6009(2) 0.46346(19) 0.30588(19) 0.0424(7) Uani 1 1 d . . .
H17 H 0.6188 0.4358 0.3495 0.051 Uiso 1 1 calc R . .
C18 C 0.6546(2) 0.51602(19) 0.28118(19) 0.0436(7) Uani 1 1 d . . .
H18 H 0.7090 0.5244 0.3077 0.052 Uiso 1 1 calc R . .
C19 C 0.62812(19) 0.55559(18) 0.21814(19) 0.0412(7) Uani 1 1 d . . .
H19 H 0.6647 0.5913 0.2009 0.049 Uiso 1 1 calc R . .
C20 C 0.54794(18) 0.54407(17) 0.17880(18) 0.0360(6) Uani 1 1 d . . .
H20 H 0.5304 0.5725 0.1356 0.043 Uiso 1 1 calc R . .
C21 C 0.27206(18) 0.54621(17) 0.31260(16) 0.0335(6) Uani 1 1 d . . .
C22 C 0.1978(2) 0.5752(2) 0.33169(17) 0.0411(7) Uani 1 1 d . . .
H22 H 0.1585 0.5987 0.2952 0.049 Uiso 1 1 calc R . .
C23 C 0.1797(3) 0.5703(3) 0.40324(19) 0.0572(10) Uani 1 1 d . . .
H23 H 0.1294 0.5918 0.4154 0.069 Uiso 1 1 calc R . .
C24 C 0.2343(3) 0.5349(3) 0.4558(2) 0.0692(12) Uani 1 1 d . . .
H24 H 0.2216 0.5304 0.5043 0.083 Uiso 1 1 calc R . .
C25 C 0.3076(3) 0.5060(2) 0.4380(2) 0.0682(13) Uani 1 1 d . . .
H25 H 0.3454 0.4812 0.4748 0.082 Uiso 1 1 calc R . .
C26 C 0.3286(2) 0.51180(19) 0.36701(19) 0.0462(8) Uani 1 1 d . . .
H26 H 0.3806 0.4926 0.3562 0.055 Uiso 1 1 calc R . .
C27 C 0.37043(17) 0.62147(15) -0.01344(15) 0.0286(6) Uani 1 1 d . . .
C28 C 0.45384(18) 0.64551(17) -0.00883(19) 0.0369(7) Uani 1 1 d . . .
H28 H 0.4889 0.6465 0.0373 0.044 Uiso 1 1 calc R . .
C29 C 0.4853(2) 0.66791(19) -0.0714(2) 0.0484(9) Uani 1 1 d . . .
H29 H 0.5421 0.6836 -0.0684 0.058 Uiso 1 1 calc R . .
C30 C 0.4337(3) 0.6675(2) -0.1385(2) 0.0525(9) Uani 1 1 d . . .
H30 H 0.4556 0.6825 -0.1814 0.063 Uiso 1 1 calc R . .
C31 C 0.3508(2) 0.6454(2) -0.14372(19) 0.0464(8) Uani 1 1 d . . .
H31 H 0.3157 0.6460 -0.1898 0.056 Uiso 1 1 calc R . .
C32 C 0.3192(2) 0.62228(17) -0.08111(16) 0.0357(6) Uani 1 1 d . . .
H32 H 0.2622 0.6069 -0.0845 0.043 Uiso 1 1 calc R . .
C33 C 0.19455(18) 0.79486(16) 0.22864(18) 0.0360(6) Uani 1 1 d . . .
C34 C 0.1677(2) 0.76263(19) 0.2904(2) 0.0455(8) Uani 1 1 d . . .
H34 H 0.2046 0.7615 0.3356 0.055 Uiso 1 1 calc R . .
C35 C 0.0872(2) 0.7322(2) 0.2865(2) 0.0493(8) Uani 1 1 d . . .
H35 H 0.0702 0.7110 0.3293 0.059 Uiso 1 1 calc R . .
C36 C 0.0317(2) 0.73198(19) 0.2220(2) 0.0464(8) Uani 1 1 d . . .
H36 H -0.0227 0.7106 0.2198 0.056 Uiso 1 1 calc R . .
C37 C 0.0577(2) 0.76380(18) 0.16084(19) 0.0427(7) Uani 1 1 d . . .
H37 H 0.0204 0.7644 0.1159 0.051 Uiso 1 1 calc R . .
C38 C 0.13718(19) 0.79493(18) 0.16368(18) 0.0393(7) Uani 1 1 d . . .
H38 H 0.1531 0.8168 0.1207 0.047 Uiso 1 1 calc R . .
C39 C 0.53539(18) 0.90301(17) 0.22791(18) 0.0358(6) Uani 1 1 d . . .
C40 C 0.5019(2) 0.9708(2) 0.1984(3) 0.0648(12) Uani 1 1 d . . .
H40 H 0.4515 0.9701 0.1645 0.078 Uiso 1 1 calc R . .
C41 C 0.5407(2) 1.0389(2) 0.2176(3) 0.0711(14) Uani 1 1 d . . .
H41 H 0.5166 1.0844 0.1970 0.085 Uiso 1 1 calc R . .
C42 C 0.6141(2) 1.0414(2) 0.2663(2) 0.0514(9) Uani 1 1 d . . .
H42 H 0.6403 1.0883 0.2804 0.062 Uiso 1 1 calc R . .
C43 C 0.6487(2) 0.9748(2) 0.29413(19) 0.0444(8) Uani 1 1 d . . .
H43 H 0.6998 0.9759 0.3273 0.053 Uiso 1 1 calc R . .
C44 C 0.61091(18) 0.90599(18) 0.27493(17) 0.0358(6) Uani 1 1 d . . .
H44 H 0.6368 0.8606 0.2941 0.043 Uiso 1 1 calc R . .
C45 C 0.42999(18) 0.68196(17) 0.36337(15) 0.0319(6) Uani 1 1 d . . .
C46 C 0.3924(2) 0.69521(19) 0.42571(17) 0.0403(7) Uani 1 1 d . . .
H46 H 0.3470 0.7297 0.4239 0.048 Uiso 1 1 calc R . .
C47 C 0.4218(2) 0.6577(2) 0.49065(18) 0.0459(8) Uani 1 1 d . . .
H47 H 0.3958 0.6663 0.5330 0.055 Uiso 1 1 calc R . .
C48 C 0.4882(2) 0.6083(2) 0.49418(17) 0.0451(8) Uani 1 1 d . . .
H48 H 0.5091 0.5843 0.5392 0.054 Uiso 1 1 calc R . .
C49 C 0.5248(2) 0.59364(19) 0.43149(17) 0.0409(7) Uani 1 1 d . . .
H49 H 0.5698 0.5587 0.4335 0.049 Uiso 1 1 calc R . .
C50 C 0.49539(18) 0.62999(17) 0.36647(16) 0.0344(6) Uani 1 1 d . . .
H50 H 0.5199 0.6195 0.3237 0.041 Uiso 1 1 calc R . .
C51 C 0.31505(19) 0.79238(16) 0.02368(16) 0.0347(6) Uani 1 1 d . . .
C52 C 0.23217(19) 0.76702(18) 0.00254(18) 0.0404(7) Uani 1 1 d . . .
H52 H 0.2036 0.7418 0.0371 0.049 Uiso 1 1 calc R . .
C53 C 0.1921(2) 0.7784(2) -0.0681(2) 0.0513(9) Uani 1 1 d . . .
H53 H 0.1362 0.7613 -0.0821 0.062 Uiso 1 1 calc R . .
C54 C 0.2329(3) 0.8140(2) -0.1167(2) 0.0694(13) Uani 1 1 d . . .
H54 H 0.2049 0.8224 -0.1650 0.083 Uiso 1 1 calc R . .
C55 C 0.3146(4) 0.8385(3) -0.0982(3) 0.0816(16) Uani 1 1 d . . .
H55 H 0.3424 0.8631 -0.1337 0.098 Uiso 1 1 calc R . .
C56 C 0.3565(3) 0.8272(2) -0.0271(2) 0.0605(11) Uani 1 1 d . . .
H56 H 0.4130 0.8435 -0.0142 0.073 Uiso 1 1 calc R . .
P5 P 0.29143(7) 0.25787(6) -0.09147(8) 0.0700(4) Uani 1 1 d . . .
F1 F 0.25989(19) 0.26545(17) -0.01368(19) 0.0912(9) Uani 1 1 d . . .
F2 F 0.3549(3) 0.3251(3) -0.0714(3) 0.146(2) Uani 1 1 d . . .
F3 F 0.3265(2) 0.2510(2) -0.1657(2) 0.1170(13) Uani 1 1 d . . .
F4 F 0.2346(4) 0.1886(3) -0.1077(3) 0.174(2) Uani 1 1 d . . .
F5 F 0.2250(2) 0.3158(2) -0.12451(19) 0.1075(12) Uani 1 1 d . . .
F6 F 0.3655(3) 0.2058(3) -0.0489(3) 0.153(2) Uani 1 1 d . . .
N1S N 0.0000 0.5000 0.5000 0.180(6) Uani 1 2 d S T P
C1S C 0.0654(9) 0.5187(9) 0.5473(7) 0.101(4) Uani 0.5 1 d . . .
C2S C 0.1411(8) 0.5307(8) 0.5963(6) 0.096(4) Uani 0.5 1 d . . .
H2SA H 0.1667 0.5785 0.5843 0.144 Uiso 0.5 1 calc GR . .
H2SB H 0.1803 0.4892 0.5918 0.144 Uiso 0.5 1 calc GR . .
H2SC H 0.1286 0.5329 0.6467 0.144 Uiso 0.5 1 calc GR . .

loop_
_atom_site_aniso_label
_atom_site_aniso_U_11
_atom_site_aniso_U_22
_atom_site_aniso_U_33
_atom_site_aniso_U_23
_atom_site_aniso_U_13
_atom_site_aniso_U_12
Rh1 0.01830(11) 0.02168(12) 0.03049(13) -0.00093(7) 0.00024(8) -0.00065(6)
P1 0.0216(3) 0.0271(3) 0.0328(3) 0.0004(3) 0.0011(3) -0.0052(2)
P2 0.0200(3) 0.0215(3) 0.0316(3) -0.0007(2) 0.0042(2) 0.0005(2)
P3 0.0225(3) 0.0267(3) 0.0334(4) -0.0028(3) -0.0021(3) -0.0035(2)
P4 0.0210(3) 0.0216(3) 0.0366(4) 0.0000(3) -0.0025(3) 0.0031(2)
N1 0.0252(11) 0.0325(12) 0.0311(12) -0.0047(9) 0.0049(9) -0.0079(9)
N2 0.0272(11) 0.0251(12) 0.0455(14) 0.0074(10) 0.0058(10) 0.0013(9)
N3 0.0288(13) 0.0307(13) 0.0477(15) -0.0116(10) 0.0011(11) 0.0035(9)
N4 0.0299(13) 0.0296(13) 0.0468(15) 0.0078(10) -0.0081(11) -0.0082(9)
C1 0.0230(13) 0.0363(15) 0.0301(14) -0.0046(11) 0.0029(11) -0.0057(11)
C2 0.0283(14) 0.0258(14) 0.0458(17) 0.0052(12) 0.0046(12) -0.0029(11)
C3 0.0227(12) 0.0320(14) 0.0303(13) -0.0037(11) 0.0029(10) -0.0040(10)
C4 0.0300(14) 0.0220(13) 0.0439(16) 0.0012(11) 0.0063(12) 0.0046(11)
C5 0.0282(14) 0.0250(14) 0.0510(18) -0.0072(12) -0.0005(13) 0.0059(11)
C6 0.0333(15) 0.0313(15) 0.0461(17) -0.0125(13) -0.0026(13) -0.0005(12)
C7 0.0238(13) 0.0326(15) 0.0437(16) 0.0062(12) -0.0054(12) -0.0055(11)
C8 0.0247(13) 0.0335(15) 0.0436(16) 0.0088(12) -0.0029(12) -0.0049(11)
C9 0.0227(12) 0.0251(13) 0.0304(13) 0.0010(10) -0.0007(10) 0.0011(10)
C10 0.0250(13) 0.0266(13) 0.0273(13) -0.0003(10) 0.0010(10) 0.0020(10)
C11 0.0201(12) 0.0295(14) 0.0362(14) 0.0027(11) -0.0002(11) 0.0011(10)
C12 0.0266(13) 0.0274(14) 0.0432(16) -0.0046(12) -0.0028(12) -0.0037(11)
C13 0.0327(15) 0.0278(15) 0.0432(16) -0.0089(12) 0.0038(12) 0.0013(12)
C14 0.0254(13) 0.0275(14) 0.0404(15) -0.0028(11) 0.0058(11) 0.0007(10)
C15 0.0277(14) 0.0241(14) 0.0487(17) 0.0038(12) 0.0063(12) 0.0055(11)
C16 0.0311(15) 0.0320(16) 0.0517(18) 0.0087(13) 0.0066(13) 0.0012(12)
C17 0.0376(16) 0.0395(17) 0.0488(18) 0.0056(14) 0.0017(14) 0.0042(13)
C18 0.0304(15) 0.0431(18) 0.056(2) -0.0023(15) 0.0009(14) 0.0018(13)
C19 0.0317(15) 0.0354(17) 0.058(2) 0.0015(14) 0.0101(14) -0.0033(12)
C20 0.0314(15) 0.0284(15) 0.0487(17) 0.0058(12) 0.0073(13) 0.0026(11)
C21 0.0334(15) 0.0332(15) 0.0323(14) -0.0010(11) -0.0005(12) -0.0140(12)
C22 0.0386(16) 0.0513(19) 0.0329(15) -0.0026(13) 0.0033(13) -0.0082(14)
C23 0.058(2) 0.076(3) 0.0380(18) -0.0092(17) 0.0109(17) -0.015(2)
C24 0.093(3) 0.079(3) 0.0346(19) -0.0020(18) 0.004(2) -0.015(3)
C25 0.097(3) 0.056(2) 0.040(2) 0.0016(17) -0.030(2) -0.008(2)
C26 0.0478(19) 0.0396(18) 0.0444(18) -0.0037(14) -0.0158(15) -0.0099(14)
C27 0.0292(13) 0.0205(13) 0.0382(15) 0.0004(10) 0.0113(11) 0.0046(10)
C28 0.0271(14) 0.0307(15) 0.0537(18) 0.0114(13) 0.0092(13) 0.0069(12)
C29 0.0364(17) 0.044(2) 0.069(2) 0.0202(16) 0.0238(17) 0.0071(13)
C30 0.060(2) 0.052(2) 0.051(2) 0.0134(15) 0.0278(19) 0.0018(16)
C31 0.058(2) 0.0428(18) 0.0402(17) 0.0027(14) 0.0133(15) -0.0054(16)
C32 0.0389(16) 0.0305(15) 0.0386(16) -0.0024(12) 0.0090(13) -0.0039(12)
C33 0.0305(14) 0.0260(14) 0.0510(17) -0.0136(12) 0.0040(13) 0.0062(11)
C34 0.0396(17) 0.0411(18) 0.0530(19) -0.0050(14) -0.0028(15) 0.0012(14)
C35 0.0439(19) 0.0440(19) 0.061(2) -0.0038(16) 0.0110(16) -0.0038(15)
C36 0.0335(16) 0.0388(18) 0.067(2) -0.0172(15) 0.0071(15) 0.0003(13)
C37 0.0342(16) 0.0386(17) 0.0529(19) -0.0209(14) -0.0014(14) 0.0034(13)
C38 0.0359(16) 0.0352(16) 0.0466(17) -0.0168(13) 0.0048(13) 0.0024(12)
C39 0.0252(13) 0.0313(15) 0.0493(17) 0.0032(12) -0.0001(12) -0.0038(11)
C40 0.0332(17) 0.0370(19) 0.114(4) 0.015(2) -0.024(2) -0.0070(14)
C41 0.0374(19) 0.0305(19) 0.137(4) 0.013(2) -0.015(2) -0.0040(15)
C42 0.0396(18) 0.0366(18) 0.077(2) -0.0030(16) 0.0048(17) -0.0136(14)
C43 0.0354(16) 0.0489(19) 0.0462(18) 0.0086(14) -0.0031(14) -0.0172(14)
C44 0.0260(14) 0.0366(16) 0.0436(16) 0.0085(12) 0.0012(12) -0.0066(12)
C45 0.0291(14) 0.0318(14) 0.0325(14) -0.0043(11) -0.0033(11) -0.0111(11)
C46 0.0383(16) 0.0427(18) 0.0390(16) -0.0077(13) 0.0020(13) -0.0074(13)
C47 0.053(2) 0.051(2) 0.0327(16) -0.0074(13) 0.0045(15) -0.0114(15)
C48 0.054(2) 0.0460(19) 0.0317(15) 0.0009(13) -0.0049(14) -0.0109(15)
C49 0.0417(17) 0.0403(17) 0.0376(16) 0.0027(13) -0.0043(13) -0.0049(13)
C50 0.0335(15) 0.0357(16) 0.0323(14) 0.0001(11) -0.0009(12) -0.0074(12)
C51 0.0374(15) 0.0219(13) 0.0409(16) 0.0018(11) -0.0075(13) 0.0100(11)
C52 0.0340(15) 0.0364(17) 0.0473(18) -0.0124(13) -0.0067(13) 0.0125(12)
C53 0.049(2) 0.0396(19) 0.058(2) -0.0079(16) -0.0168(17) 0.0147(15)
C54 0.081(3) 0.049(2) 0.065(3) 0.0097(19) -0.036(2) 0.005(2)
C55 0.100(4) 0.073(3) 0.064(3) 0.039(2) -0.013(3) -0.024(3)
C56 0.066(3) 0.053(2) 0.055(2) 0.0214(17) -0.0166(19) -0.0191(18)
P5 0.0475(5) 0.0420(5) 0.1314(11) 0.0134(6) 0.0497(6) 0.0092(4)
F1 0.0792(18) 0.0808(19) 0.123(2) 0.0326(17) 0.0452(17) 0.0311(15)
F2 0.118(3) 0.161(4) 0.146(3) 0.074(3) -0.032(3) -0.079(3)
F3 0.127(3) 0.097(2) 0.148(3) 0.009(2) 0.094(3) 0.027(2)
F4 0.224(6) 0.115(3) 0.202(5) -0.043(3) 0.099(4) -0.103(4)
F5 0.082(2) 0.142(3) 0.103(2) 0.026(2) 0.0280(17) 0.071(2)
F6 0.121(3) 0.146(3) 0.218(5) 0.103(3) 0.116(3) 0.087(3)
N1S 0.124(8) 0.302(18) 0.117(8) 0.005(9) 0.023(7) 0.054(10)
C1S 0.097(9) 0.141(12) 0.073(7) 0.011(7) 0.036(7) 0.036(8)
C2S 0.100(9) 0.125(10) 0.073(7) 0.010(6) 0.044(6) 0.008(7)

loop_
_atom_type_symbol
_atom_type_description
_atom_type_scat_dispersion_real
_atom_type_scat_dispersion_imag
_atom_type_scat_source
C C 0.0181 0.0091 'International Tables Vol C Tables 4.2.6.8 and 6.1.1.4'
H H 0.0000 0.0000 'International Tables Vol C Tables 4.2.6.8 and 6.1.1.4'
F F 0.0727 0.0534 'International Tables Vol C Tables 4.2.6.8 and 6.1.1.4'
N N 0.0311 0.0180 'International Tables Vol C Tables 4.2.6.8 and 6.1.1.4'
P P 0.2955 0.4335 'International Tables Vol C Tables 4.2.6.8 and 6.1.1.4'
Rh Rh 0.0927 3.6045 'International Tables Vol C Tables 4.2.6.8 and 6.1.1.4'

loop_
_geom_angle_atom_site_label_1
_geom_angle_atom_site_label_2
_geom_angle_atom_site_label_3
_geom_angle
_geom_angle_site_symmetry_1
P2 Rh1 P1 81.03(2) .
P2 Rh1 P3 164.15(3) .
P2 Rh1 P4 98.81(3) .
P3 Rh1 P1 103.08(3) .
P3 Rh1 P4 81.97(3) .
P4 Rh1 P1 162.17(3) .
C1 P1 Rh1 105.83(9) .
C1 P1 C2 100.30(13) .
C2 P1 Rh1 117.46(9) .
C21 P1 Rh1 124.58(9) .
C21 P1 C1 101.41(12) .
C21 P1 C2 103.49(14) .
C3 P2 Rh1 113.73(9) .
C3 P2 C4 101.76(13) .
C4 P2 Rh1 112.56(10) .
C27 P2 Rh1 122.06(9) .
C27 P2 C3 103.23(13) .
C27 P2 C4 100.93(12) .
C6 P3 Rh1 115.83(10) .
C6 P3 C7 100.33(14) .
C7 P3 Rh1 108.55(10) .
C45 P3 Rh1 121.80(9) .
C45 P3 C6 107.02(14) .
C45 P3 C7 100.00(13) .
C5 P4 Rh1 112.08(10) .
C8 P4 Rh1 113.93(10) .
C8 P4 C5 99.18(14) .
C51 P4 Rh1 120.82(10) .
C51 P4 C5 101.35(13) .
C51 P4 C8 106.67(14) .
C1 N1 C3 116.8(2) .
C9 N1 C1 116.6(2) .
C9 N1 C3 114.3(2) .
C4 N2 C2 114.3(2) .
C15 N2 C2 117.8(2) .
C15 N2 C4 121.0(2) .
C6 N3 C5 113.3(2) .
C33 N3 C5 119.2(3) .
C33 N3 C6 120.4(3) .
C7 N4 C8 117.2(2) .
C39 N4 C7 119.4(2) .
C39 N4 C8 118.0(2) .
P1 C1 H1A 109.5 .
P1 C1 H1B 109.5 .
N1 C1 P1 110.70(18) .
N1 C1 H1A 109.5 .
N1 C1 H1B 109.5 .
H1A C1 H1B 108.1 .
P1 C2 H2A 109.1 .
P1 C2 H2B 109.1 .
N2 C2 P1 112.52(19) .
N2 C2 H2A 109.1 .
N2 C2 H2B 109.1 .
H2A C2 H2B 107.8 .
P2 C3 H3A 109.0 .
P2 C3 H3B 109.0 .
N1 C3 P2 112.91(18) .
N1 C3 H3A 109.0 .
N1 C3 H3B 109.0 .
H3A C3 H3B 107.8 .
P2 C4 H4A 108.0 .
P2 C4 H4B 108.0 .
N2 C4 P2 117.0(2) .
N2 C4 H4A 108.0 .
N2 C4 H4B 108.0 .
H4A C4 H4B 107.3 .
P4 C5 H5A 108.3 .
P4 C5 H5B 108.3 .
N3 C5 P4 115.9(2) .
N3 C5 H5A 108.3 .
N3 C5 H5B 108.3 .
H5A C5 H5B 107.4 .
P3 C6 H6A 109.3 .
P3 C6 H6B 109.3 .
N3 C6 P3 111.79(19) .
N3 C6 H6A 109.3 .
N3 C6 H6B 109.3 .
H6A C6 H6B 107.9 .
P3 C7 H7A 109.3 .
P3 C7 H7B 109.3 .
N4 C7 P3 111.67(19) .
N4 C7 H7A 109.3 .
N4 C7 H7B 109.3 .
H7A C7 H7B 107.9 .
P4 C8 H8A 109.9 .
P4 C8 H8B 109.9 .
N4 C8 P4 109.0(2) .
N4 C8 H8A 109.9 .
N4 C8 H8B 109.9 .
H8A C8 H8B 108.3 .
C10 C9 N1 122.6(2) .
C14 C9 N1 118.6(2) .
C14 C9 C10 118.8(2) .
C9 C10 H10 120.0 .
C11 C10 C9 120.0(2) .
C11 C10 H10 120.0 .
C10 C11 H11 119.5 .
C12 C11 C10 120.9(3) .
C12 C11 H11 119.5 .
C11 C12 H12 120.4 .
C11 C12 C13 119.3(3) .
C13 C12 H12 120.4 .
C12 C13 H13 119.8 .
C14 C13 C12 120.3(3) .
C14 C13 H13 119.8 .
C9 C14 H14 119.7 .
C13 C14 C9 120.7(3) .
C13 C14 H14 119.7 .
C16 C15 N2 118.9(3) .
C20 C15 N2 122.8(3) .
C20 C15 C16 118.2(3) .
C15 C16 H16 119.6 .
C17 C16 C15 120.8(3) .
C17 C16 H16 119.6 .
C16 C17 H17 119.8 .
C16 C17 C18 120.4(3) .
C18 C17 H17 119.8 .
C17 C18 H18 120.4 .
C19 C18 C17 119.3(3) .
C19 C18 H18 120.4 .
C18 C19 H19 119.5 .
C18 C19 C20 120.9(3) .
C20 C19 H19 119.5 .
C15 C20 C19 120.4(3) .
C15 C20 H20 119.8 .
C19 C20 H20 119.8 .
C22 C21 P1 120.0(2) .
C22 C21 C26 118.3(3) .
C26 C21 P1 121.7(3) .
C21 C22 H22 119.3 .
C21 C22 C23 121.4(3) .
C23 C22 H22 119.3 .
C22 C23 H23 120.0 .
C24 C23 C22 120.0(4) .
C24 C23 H23 120.0 .
C23 C24 H24 120.3 .
C23 C24 C25 119.4(4) .
C25 C24 H24 120.3 .
C24 C25 H25 119.1 .
C24 C25 C26 121.9(4) .
C26 C25 H25 119.1 .
C21 C26 C25 118.9(4) .
C21 C26 H26 120.5 .
C25 C26 H26 120.5 .
C28 C27 P2 117.2(2) .
C32 C27 P2 123.5(2) .
C32 C27 C28 119.3(3) .
C27 C28 H28 120.0 .
C29 C28 C27 120.0(3) .
C29 C28 H28 120.0 .
C28 C29 H29 120.0 .
C28 C29 C30 119.9(3) .
C30 C29 H29 120.0 .
C29 C30 H30 119.6 .
C31 C30 C29 120.7(3) .
C31 C30 H30 119.6 .
C30 C31 H31 120.2 .
C30 C31 C32 119.5(3) .
C32 C31 H31 120.2 .
C27 C32 H32 119.8 .
C31 C32 C27 120.5(3) .
C31 C32 H32 119.8 .
N3 C33 C38 121.6(3) .
C34 C33 N3 121.2(3) .
C34 C33 C38 117.0(3) .
C33 C34 H34 119.7 .
C35 C34 C33 120.7(3) .
C35 C34 H34 119.7 .
C34 C35 H35 119.1 .
C36 C35 C34 121.8(4) .
C36 C35 H35 119.1 .
C35 C36 H36 121.0 .
C37 C36 C35 118.0(3) .
C37 C36 H36 121.0 .
C36 C37 H37 119.4 .
C36 C37 C38 121.2(3) .
C38 C37 H37 119.4 .
C33 C38 H38 119.3 .
C37 C38 C33 121.4(3) .
C37 C38 H38 119.3 .
C40 C39 N4 119.5(3) .
C44 C39 N4 122.8(3) .
C44 C39 C40 117.7(3) .
C39 C40 H40 119.4 .
C41 C40 C39 121.2(3) .
C41 C40 H40 119.4 .
C40 C41 H41 119.7 .
C42 C41 C40 120.5(3) .
C42 C41 H41 119.7 .
C41 C42 H42 120.7 .
C43 C42 C41 118.6(3) .
C43 C42 H42 120.7 .
C42 C43 H43 119.3 .
C42 C43 C44 121.5(3) .
C44 C43 H43 119.3 .
C39 C44 H44 119.8 .
C43 C44 C39 120.4(3) .
C43 C44 H44 119.8 .
C46 C45 P3 124.3(2) .
C50 C45 P3 116.2(2) .
C50 C45 C46 119.5(3) .
C45 C46 H46 120.1 .
C47 C46 C45 119.7(3) .
C47 C46 H46 120.1 .
C46 C47 H47 119.7 .
C48 C47 C46 120.6(3) .
C48 C47 H47 119.7 .
C47 C48 H48 120.1 .
C47 C48 C49 119.8(3) .
C49 C48 H48 120.1 .
C48 C49 H49 120.0 .
C50 C49 C48 119.9(3) .
C50 C49 H49 120.0 .
C45 C50 H50 119.8 .
C49 C50 C45 120.3(3) .
C49 C50 H50 119.8 .
C52 C51 P4 115.7(2) .
C56 C51 P4 125.1(3) .
C56 C51 C52 119.3(3) .
C51 C52 H52 119.7 .
C53 C52 C51 120.5(3) .
C53 C52 H52 119.7 .
C52 C53 H53 120.3 .
C54 C53 C52 119.5(4) .
C54 C53 H53 120.3 .
C53 C54 H54 119.2 .
C53 C54 C55 121.5(4) .
C55 C54 H54 119.2 .
C54 C55 H55 120.0 .
C54 C55 C56 120.0(4) .
C56 C55 H55 120.0 .
C51 C56 C55 119.2(4) .
C51 C56 H56 120.4 .
C55 C56 H56 120.4 .
F1 P5 F6 85.40(19) .
F2 P5 F1 90.3(2) .
F2 P5 F6 84.9(3) .
F3 P5 F1 177.3(2) .
F3 P5 F2 87.7(3) .
F3 P5 F6 92.7(2) .
F4 P5 F1 89.1(2) .
F4 P5 F2 175.7(3) .
F4 P5 F3 92.8(2) .
F4 P5 F5 95.6(3) .
F4 P5 F6 90.8(3) .
F5 P5 F1 90.40(16) .
F5 P5 F2 88.7(2) .
F5 P5 F3 91.3(2) .
F5 P5 F6 172.3(3) .
C1S N1S C1S 180.0 3_566
N1S C1S C2S 173.1(13) .
C1S C2S H2SA 109.5 .
C1S C2S H2SB 109.5 .
C1S C2S H2SC 109.5 .
H2SA C2S H2SB 109.5 .
H2SA C2S H2SC 109.5 .
H2SB C2S H2SC 109.5 .

loop_
_geom_bond_atom_site_label_1
_geom_bond_atom_site_label_2
_geom_bond_distance
_geom_bond_site_symmetry_2
Rh1 P1 2.2863(7) .
Rh1 P2 2.2662(7) .
Rh1 P3 2.2705(7) .
Rh1 P4 2.2716(7) .
P1 C1 1.875(3) .
P1 C2 1.876(3) .
P1 C21 1.824(3) .
P2 C3 1.853(3) .
P2 C4 1.893(3) .
P2 C27 1.821(3) .
P3 C6 1.874(3) .
P3 C7 1.888(3) .
P3 C45 1.824(3) .
P4 C5 1.890(3) .
P4 C8 1.862(3) .
P4 C51 1.826(3) .
N1 C1 1.456(3) .
N1 C3 1.465(3) .
N1 C9 1.432(3) .
N2 C2 1.450(4) .
N2 C4 1.443(4) .
N2 C15 1.413(4) .
N3 C5 1.454(4) .
N3 C6 1.453(4) .
N3 C33 1.399(4) .
N4 C7 1.454(4) .
N4 C8 1.464(4) .
N4 C39 1.416(4) .
C1 H1A 0.9900 .
C1 H1B 0.9900 .
C2 H2A 0.9900 .
C2 H2B 0.9900 .
C3 H3A 0.9900 .
C3 H3B 0.9900 .
C4 H4A 0.9900 .
C4 H4B 0.9900 .
C5 H5A 0.9900 .
C5 H5B 0.9900 .
C6 H6A 0.9900 .
C6 H6B 0.9900 .
C7 H7A 0.9900 .
C7 H7B 0.9900 .
C8 H8A 0.9900 .
C8 H8B 0.9900 .
C9 C10 1.396(4) .
C9 C14 1.396(4) .
C10 H10 0.9500 .
C10 C11 1.386(4) .
C11 H11 0.9500 .
C11 C12 1.385(4) .
C12 H12 0.9500 .
C12 C13 1.387(4) .
C13 H13 0.9500 .
C13 C14 1.384(4) .
C14 H14 0.9500 .
C15 C16 1.407(4) .
C15 C20 1.389(4) .
C16 H16 0.9500 .
C16 C17 1.385(5) .
C17 H17 0.9500 .
C17 C18 1.391(5) .
C18 H18 0.9500 .
C18 C19 1.372(5) .
C19 H19 0.9500 .
C19 C20 1.400(4) .
C20 H20 0.9500 .
C21 C22 1.392(5) .
C21 C26 1.394(5) .
C22 H22 0.9500 .
C22 C23 1.394(5) .
C23 H23 0.9500 .
C23 C24 1.362(6) .
C24 H24 0.9500 .
C24 C25 1.370(7) .
C25 H25 0.9500 .
C25 C26 1.402(6) .
C26 H26 0.9500 .
C27 C28 1.399(4) .
C27 C32 1.393(4) .
C28 H28 0.9500 .
C28 C29 1.384(5) .
C29 H29 0.9500 .
C29 C30 1.387(6) .
C30 H30 0.9500 .
C30 C31 1.379(5) .
C31 H31 0.9500 .
C31 C32 1.390(4) .
C32 H32 0.9500 .
C33 C34 1.398(5) .
C33 C38 1.403(4) .
C34 H34 0.9500 .
C34 C35 1.394(5) .
C35 H35 0.9500 .
C35 C36 1.379(5) .
C36 H36 0.9500 .
C36 C37 1.379(5) .
C37 H37 0.9500 .
C37 C38 1.387(5) .
C38 H38 0.9500 .
C39 C40 1.395(5) .
C39 C44 1.388(4) .
C40 H40 0.9500 .
C40 C41 1.382(5) .
C41 H41 0.9500 .
C41 C42 1.378(5) .
C42 H42 0.9500 .
C42 C43 1.372(5) .
C43 H43 0.9500 .
C43 C44 1.386(4) .
C44 H44 0.9500 .
C45 C46 1.394(4) .
C45 C50 1.393(4) .
C46 H46 0.9500 .
C46 C47 1.391(5) .
C47 H47 0.9500 .
C47 C48 1.375(5) .
C48 H48 0.9500 .
C48 C49 1.396(5) .
C49 H49 0.9500 .
C49 C50 1.383(4) .
C50 H50 0.9500 .
C51 C52 1.408(4) .
C51 C56 1.373(5) .
C52 H52 0.9500 .
C52 C53 1.381(5) .
C53 H53 0.9500 .
C53 C54 1.344(6) .
C54 H54 0.9500 .
C54 C55 1.379(7) .
C55 H55 0.9500 .
C55 C56 1.400(6) .
C56 H56 0.9500 .
P5 F1 1.595(3) .
P5 F2 1.579(4) .
P5 F3 1.560(3) .
P5 F4 1.535(4) .
P5 F5 1.543(3) .
P5 F6 1.618(4) .
N1S C1S 1.308(16) 3_566
N1S C1S 1.308(16) .
C1S C2S 1.426(18) .
C2S H2SA 0.9800 .
C2S H2SB 0.9800 .
C2S H2SC 0.9800 .
